data_2310444
loop_
_publ_author_name
'Montgomery, H.'
'Lingafelter, E.C.'

_publ_section_title
;
 The Crystal Structure of Tutton's Salts. III. Copper Ammonium Sulfate
 Hexahydrate
;
_journal_name_full 'Acta Crystallographica (1,1948-23,1967)'
_journal_page_first 659
_journal_page_last 662
_journal_volume 20
_journal_year 1966
_chemical_formula_sum 'Cu H20 N2 O14 S2'
_chemical_name_systematic '(N H4)2 Cu (S O4)2 (H2 O)6'
_space_group_IT_number 14
_symmetry_space_group_name_Hall '-P 2yab'
_symmetry_space_group_name_H-M 'P 1 21/a 1'
_cell_angle_alpha 90
_cell_angle_beta 106.15
_cell_angle_gamma 90
_cell_formula_units_Z 2
_cell_length_a 9.267
_cell_length_b 12.445
_cell_length_c 6.298
_cell_volume 697.671
_citation_journal_id_ASTM ACCRA9
_cod_data_source_file Montgomery_ACCRA9_1966_1096.cif
_cod_data_source_block H20Cu1N2O14S2
_cod_original_cell_volume 697.6711
_cod_original_sg_symbol_Hall '-P 2ybc (z,y,-x)'
_cod_original_formula_sum 'H20 Cu1 N2 O14 S2'
_cod_database_code 2310444

loop_
_symmetry_equiv_pos_as_xyz
x,y,z
-x+1/2,y+1/2,-z
-x,-y,-z
x-1/2,-y-1/2,z

loop_
_atom_site_label
_atom_site_type_symbol
_atom_site_fract_x
_atom_site_fract_y
_atom_site_fract_z
_atom_site_occupancy
_atom_site_U_iso_or_equiv
H2 H+1 0.191 0.299 0.368 1 0.0
S1 S+6 0.4089 0.1394 0.7458 1 0.0
O1 O-2 0.415 0.232 0.6003 1 0.0
Cu1 Cu+2 0 0 0 1 0.0
H1 H+1 0.075 0.313 0.203 1 0.0
H8 H+1 -0.153 0.167 -0.003 1 0.0
O3 O-2 0.2801 0.0702 0.6331 1 0.0
H4 H+1 0.155 0.395 0.342 1 0.0
O7 O-2 -0.0053 -0.0642 0.282 1 0.0
H9 H+1 -0.104 -0.057 0.308 1 0.0
O4 O-2 0.3905 0.1779 0.9566 1 0.0
N1 N-3 0.1335 0.3477 0.3599 1 0.0
H3 H+1 0.082 0.335 0.454 1 0.0
O6 O-2 -0.1644 0.1096 0.0321 1 0.0
O5 O-2 0.1751 0.1151 0.1775 1 0.0
H6 H+1 0.242 0.131 0.131 1 0.0
H5 H+1 0.196 0.082 0.277 1 0.0
H7 H+1 -0.25 0.097 -0.076 1 0.0
H10 H+1 0.004 -0.132 0.31 1 0.0
O2 O-2 0.5479 0.0763 0.7818 1 0.0
